data_7223399
loop_
_publ_author_name
'M., Prabu'
'Asha, K. S.'
'Sinha, Mekhola'
'Poduval, Anamika'
'Mandal, Sukhendu'

_publ_section_title
;
 The structural diversity, band gap energy and photoluminescence
 properties of thiophenedicarboxylate based coordination polymers
;
_journal_issue 4
_journal_name_full CrystEngComm
_journal_page_first 536
_journal_paper_doi 10.1039/C5CE01886B
_journal_volume 18
_journal_year 2016
_chemical_formula_sum 'C18 H18 Mg2 N2 O10 S2'
_chemical_formula_weight 535.08
_chemical_name_common Magnesiumcarboxylate
_chemical_name_systematic
;
 ?
;
_space_group_crystal_system monoclinic
_space_group_IT_number 14
_space_group_name_Hall '-P 2yn'
_space_group_name_H-M_alt 'P 1 21/n 1'
_symmetry_space_group_name_Hall '-P 2yn'
_symmetry_space_group_name_H-M 'P 1 21/n 1'
_atom_sites_solution_hydrogens geom
_atom_sites_solution_primary direct
_atom_sites_solution_secondary difmap
_audit_creation_method SHELXL-2014
_audit_update_record
;
2015-09-23 deposited with the CCDC.
2015-12-01 downloaded from the CCDC.
;
_cell_angle_alpha 90
_cell_angle_beta 93.6830(10)
_cell_angle_gamma 90
_cell_formula_units_Z 4
_cell_length_a 10.0483(2)
_cell_length_b 13.4969(3)
_cell_length_c 16.7346(4)
_cell_measurement_temperature 298(2)
_cell_volume 2264.87(9)
_computing_cell_refinement 'Bruker SMART'
_computing_data_collection 'Bruker SMART'
_computing_data_reduction 'Bruker SAINT'
_computing_molecular_graphics 'Bruker SHELXTL'
_computing_publication_material 'Bruker SHELXTL'
_computing_structure_refinement 'SHELXL-2014 (Sheldrick, 2014)'
_computing_structure_solution 'SHELXS-97 (Sheldrick, 1990)'
_diffrn_ambient_temperature 298(2)
_diffrn_measured_fraction_theta_full 1.000
_diffrn_measured_fraction_theta_max 0.999
_diffrn_measurement_device_type 'CCD area detector'
_diffrn_measurement_method 'phi and omega scans'
_diffrn_radiation_type MoK\a
_diffrn_radiation_wavelength 0.71073
_diffrn_reflns_av_R_equivalents 0.0655
_diffrn_reflns_av_unetI/netI 0.0688
_diffrn_reflns_laue_measured_fraction_full 1.000
_diffrn_reflns_laue_measured_fraction_max 0.999
_diffrn_reflns_limit_h_max 13
_diffrn_reflns_limit_h_min -13
_diffrn_reflns_limit_k_max 17
_diffrn_reflns_limit_k_min -18
_diffrn_reflns_limit_l_max 22
_diffrn_reflns_limit_l_min -20
_diffrn_reflns_number 22714
_diffrn_reflns_point_group_measured_fraction_full 1.000
_diffrn_reflns_point_group_measured_fraction_max 0.999
_diffrn_reflns_theta_full 25.242
_diffrn_reflns_theta_max 28.320
_diffrn_reflns_theta_min 1.940
_exptl_absorpt_coefficient_mu 0.349
_exptl_absorpt_correction_T_max 0.966
_exptl_absorpt_correction_T_min 0.950
_exptl_absorpt_correction_type empirical
_exptl_absorpt_process_details SADABS
_exptl_crystal_colour colorless
_exptl_crystal_density_diffrn 1.569
_exptl_crystal_description platelike
_exptl_crystal_F_000 1104
_exptl_crystal_size_max 0.150
_exptl_crystal_size_mid 0.150
_exptl_crystal_size_min 0.100
_refine_diff_density_max 1.070
_refine_diff_density_min -1.177
_refine_diff_density_rms 0.082
_refine_ls_extinction_method none
_refine_ls_goodness_of_fit_ref 1.039
_refine_ls_hydrogen_treatment none
_refine_ls_matrix_type full
_refine_ls_number_parameters 311
_refine_ls_number_reflns 5637
_refine_ls_number_restraints 0
_refine_ls_restrained_S_all 1.039
_refine_ls_R_factor_all 0.0803
_refine_ls_R_factor_gt 0.0511
_refine_ls_shift/su_max 0.006
_refine_ls_shift/su_mean 0.000
_refine_ls_structure_factor_coef Fsqd
_refine_ls_weighting_details 'w=1/[\s^2^(Fo^2^)+(0.0781P)^2^+0.0160P] where P=(Fo^2^+2Fc^2^)/3'
_refine_ls_weighting_scheme calc
_refine_ls_wR_factor_gt 0.1339
_refine_ls_wR_factor_ref 0.1471
_reflns_Friedel_coverage 0.000
_reflns_number_gt 3777
_reflns_number_total 5637
_reflns_threshold_expression 'I > 2\s(I)'
_cod_data_source_file c5ce01886b2.cif
_cod_data_source_block compound3
_cod_depositor_comments 'Adding full bibliography for 7223396--7223400.cif.'
_cod_database_code 7223399
_shelx_space_group_comment
;
The symmetry employed for this shelxl refinement is uniquely defined
by the following loop, which should always be used as a source of
symmetry information in preference to the above space-group names.
They are only intended as comments.
;
_shelx_estimated_absorpt_t_min 0.950
_shelx_estimated_absorpt_t_max 0.966
_shelxl_version_number 2014-3

loop_
_space_group_symop_operation_xyz
'x, y, z'
'-x+1/2, y+1/2, -z+1/2'
'-x, -y, -z'
'x-1/2, -y-1/2, z-1/2'

loop_
_atom_site_label
_atom_site_type_symbol
_atom_site_fract_x
_atom_site_fract_y
_atom_site_fract_z
_atom_site_U_iso_or_equiv
_atom_site_adp_type
_atom_site_occupancy
_atom_site_site_symmetry_order
_atom_site_calc_flag
_atom_site_refinement_flags_posn
_atom_site_refinement_flags_adp
S1 S 0.29854(7) 0.55461(5) 0.25008(4) 0.02594(18) Uani 1 1 d . .
S2 S 0.77207(8) 0.25203(5) 0.29480(4) 0.03015(19) Uani 1 1 d . .
Mg1 Mg 0.40775(8) 0.34378(6) 0.02570(5) 0.0187(2) Uani 1 1 d . .
Mg2 Mg 0.52930(8) 0.10289(6) 0.05125(5) 0.0200(2) Uani 1 1 d . .
O1 O 0.3864(2) 0.46066(14) 0.10148(12) 0.0352(5) Uani 1 1 d . .
O4 O 0.42062(18) 0.20499(14) -0.04372(10) 0.0235(4) Uani 1 1 d . .
O7 O 0.6226(2) 0.15887(18) 0.15495(14) 0.0487(6) Uani 1 1 d . .
O9 O 0.56693(18) -0.04549(13) 0.06118(10) 0.0252(4) Uani 1 1 d . .
O8 O 0.14369(19) 0.60059(14) 0.39329(11) 0.0301(5) Uani 1 1 d . .
O5 O 0.1990(2) 0.76129(15) 0.39861(12) 0.0361(5) Uani 1 1 d . .
O2 O 0.4845(3) 0.59248(16) 0.05543(13) 0.0520(7) Uani 1 1 d . .
O3 O 0.2321(2) 0.38278(18) -0.03791(14) 0.0464(6) Uani 1 1 d . .
C1 C 0.1992(3) 0.6774(2) 0.36814(16) 0.0249(6) Uani 1 1 d . .
C12 C 0.2719(3) 0.6676(2) 0.29343(16) 0.0242(6) Uani 1 1 d . .
C9 C 0.3709(2) 0.60942(19) 0.17139(15) 0.0219(5) Uani 1 1 d . .
C4 C 0.4182(3) 0.54935(19) 0.10365(15) 0.0222(5) Uani 1 1 d . .
O6 O 0.5770(2) 0.2968(2) 0.08853(13) 0.0499(7) Uani 1 1 d . .
C2 C 0.6230(3) 0.2511(3) 0.14897(18) 0.0348(7) Uani 1 1 d . .
C5 C 0.6842(3) 0.3097(2) 0.21697(16) 0.0290(6) Uani 1 1 d . .
C8 C 0.3114(3) 0.13606(19) -0.16091(16) 0.0234(6) Uani 1 1 d . .
C3 C 0.3914(2) 0.12987(18) -0.08480(14) 0.0174(5) Uani 1 1 d . .
C11 C 0.3161(3) 0.7427(2) 0.24855(18) 0.0341(7) Uani 1 1 d . .
H11 H 0.3102 0.8092 0.2626 0.041 Uiso 1 1 calc R U
C10 C 0.3720(3) 0.7093(2) 0.17833(18) 0.0335(7) Uani 1 1 d . .
H10 H 0.4061 0.7515 0.1407 0.040 Uiso 1 1 calc R U
C6 C 0.6833(3) 0.4093(2) 0.22533(18) 0.0368(7) Uani 1 1 d . .
H6 H 0.6389 0.4520 0.1890 0.044 Uiso 1 1 calc R U
C7 C 0.7568(3) 0.4413(2) 0.29501(17) 0.0340(7) Uani 1 1 d . .
H7 H 0.7672 0.5075 0.3096 0.041 Uiso 1 1 calc R U
O10 O 0.7024(2) 0.12192(17) -0.00417(15) 0.0470(6) Uani 1 1 d . .
C13 C 0.1937(4) 0.4668(3) -0.0561(2) 0.0507(9) Uani 1 1 d . .
H13 H 0.2487 0.5199 -0.0411 0.061 Uiso 1 1 calc R U
N1 N 0.0791(4) 0.4857(3) -0.0956(2) 0.0753(12) Uani 1 1 d . .
C14 C 0.0366(6) 0.5857(5) -0.1144(4) 0.138(3) Uani 1 1 d . .
H14A H 0.0967 0.6317 -0.0872 0.207 Uiso 1 1 calc R U
H14B H -0.0518 0.5957 -0.0973 0.207 Uiso 1 1 calc R U
H14C H 0.0367 0.5961 -0.1711 0.207 Uiso 1 1 calc R U
C15 C -0.0089(6) 0.4059(6) -0.1223(4) 0.137(3) Uani 1 1 d . .
H15A H 0.0127 0.3474 -0.0916 0.206 Uiso 1 1 calc R U
H15B H 0.0016 0.3929 -0.1780 0.206 Uiso 1 1 calc R U
H15C H -0.0996 0.4245 -0.1152 0.206 Uiso 1 1 calc R U
N2 N 0.9181(3) 0.1340(3) -0.0261(2) 0.0654(10) Uani 1 1 d . .
C17 C 0.9523(14) 0.1198(6) -0.1060(6) 0.293(9) Uani 1 1 d . .
H17A H 0.9233 0.1759 -0.1378 0.440 Uiso 1 1 calc R U
H17B H 0.9096 0.0610 -0.1273 0.440 Uiso 1 1 calc R U
H17C H 1.0473 0.1128 -0.1071 0.440 Uiso 1 1 calc R U
C18 C 1.0186(13) 0.1580(6) 0.0247(8) 0.307(9) Uani 1 1 d . .
H18A H 1.0936 0.1163 0.0159 0.461 Uiso 1 1 calc R U
H18B H 0.9928 0.1491 0.0785 0.461 Uiso 1 1 calc R U
H18C H 1.0424 0.2260 0.0168 0.461 Uiso 1 1 calc R U
C16 C 0.8014(6) 0.1245(5) -0.0153(8) 0.260(8) Uani 1 1 d . .
H16 H 0.7990 0.0613 -0.0374 0.312 Uiso 1 1 calc R U

loop_
_atom_site_aniso_label
_atom_site_aniso_U_11
_atom_site_aniso_U_22
_atom_site_aniso_U_33
_atom_site_aniso_U_23
_atom_site_aniso_U_13
_atom_site_aniso_U_12
S1 0.0380(4) 0.0194(3) 0.0220(3) -0.0005(3) 0.0140(3) 0.0007(3)
S2 0.0417(4) 0.0215(3) 0.0255(4) -0.0056(3) -0.0114(3) -0.0010(3)
Mg1 0.0229(4) 0.0171(4) 0.0166(4) 0.0013(3) 0.0056(3) -0.0010(3)
Mg2 0.0231(4) 0.0195(5) 0.0171(4) -0.0015(3) -0.0009(3) 0.0013(3)
O1 0.0547(13) 0.0220(11) 0.0314(12) -0.0063(9) 0.0228(10) -0.0066(9)
O4 0.0303(10) 0.0216(10) 0.0188(9) -0.0034(7) 0.0025(7) -0.0044(8)
O7 0.0607(16) 0.0434(15) 0.0406(14) -0.0212(11) -0.0078(11) -0.0098(12)
O9 0.0339(10) 0.0204(10) 0.0203(9) 0.0023(8) -0.0062(8) 0.0044(8)
O8 0.0357(11) 0.0291(11) 0.0270(11) -0.0006(9) 0.0150(8) -0.0011(9)
O5 0.0523(14) 0.0248(11) 0.0341(12) -0.0052(9) 0.0245(10) 0.0041(9)
O2 0.0883(18) 0.0280(12) 0.0457(14) -0.0078(10) 0.0510(14) -0.0167(12)
O3 0.0453(13) 0.0520(15) 0.0405(14) 0.0002(11) -0.0074(11) 0.0181(11)
C1 0.0264(14) 0.0256(15) 0.0236(14) -0.0011(11) 0.0092(11) 0.0063(11)
C12 0.0300(14) 0.0235(14) 0.0200(13) -0.0038(11) 0.0094(11) 0.0024(11)
C9 0.0240(13) 0.0224(14) 0.0202(13) -0.0008(11) 0.0092(10) -0.0030(11)
C4 0.0274(13) 0.0218(14) 0.0180(13) -0.0014(11) 0.0066(10) 0.0004(11)
O6 0.0400(13) 0.0832(19) 0.0241(12) -0.0176(12) -0.0154(9) 0.0161(12)
C2 0.0282(15) 0.0459(19) 0.0296(16) -0.0196(14) -0.0042(12) 0.0012(14)
C5 0.0311(15) 0.0344(16) 0.0204(14) -0.0068(12) -0.0080(11) 0.0012(12)
C8 0.0293(14) 0.0200(13) 0.0200(13) 0.0041(10) -0.0059(11) 0.0027(11)
C3 0.0184(12) 0.0191(12) 0.0145(12) 0.0023(9) 0.0001(9) -0.0008(9)
C11 0.0494(19) 0.0186(14) 0.0365(17) -0.0071(12) 0.0211(14) -0.0048(13)
C10 0.0480(18) 0.0236(15) 0.0311(16) -0.0003(13) 0.0202(14) -0.0058(13)
C6 0.0486(19) 0.0313(17) 0.0278(16) -0.0010(13) -0.0181(14) 0.0079(14)
C7 0.0478(18) 0.0211(15) 0.0308(16) -0.0055(12) -0.0163(13) 0.0041(13)
O10 0.0264(12) 0.0459(14) 0.0703(17) -0.0070(12) 0.0145(11) -0.0065(10)
C13 0.047(2) 0.061(3) 0.044(2) 0.0111(18) 0.0033(16) 0.0190(18)
N1 0.058(2) 0.100(3) 0.068(2) 0.032(2) 0.0040(19) 0.039(2)
C14 0.099(4) 0.159(6) 0.160(6) 0.104(5) 0.042(4) 0.082(4)
C15 0.071(4) 0.187(8) 0.146(6) -0.024(5) -0.058(4) 0.037(4)
N2 0.0316(16) 0.070(2) 0.097(3) -0.016(2) 0.0230(18) -0.0090(15)
C17 0.53(2) 0.161(9) 0.217(12) -0.088(8) 0.226(14) -0.102(11)
C18 0.365(17) 0.136(9) 0.381(17) -0.023(9) -0.291(15) -0.031(9)
C16 0.072(4) 0.088(5) 0.64(2) 0.172(8) 0.161(8) 0.043(3)

loop_
_atom_type_symbol
_atom_type_description
_atom_type_scat_dispersion_real
_atom_type_scat_dispersion_imag
_atom_type_scat_source
C C 0.0033 0.0016 'International Tables Vol C Tables 4.2.6.8 and 6.1.1.4'
H H 0.0000 0.0000 'International Tables Vol C Tables 4.2.6.8 and 6.1.1.4'
O O 0.0106 0.0060 'International Tables Vol C Tables 4.2.6.8 and 6.1.1.4'
Mg Mg 0.0486 0.0363 'International Tables Vol C Tables 4.2.6.8 and 6.1.1.4'
S S 0.1246 0.1234 'International Tables Vol C Tables 4.2.6.8 and 6.1.1.4'
N N 0.0061 0.0033 'International Tables Vol C Tables 4.2.6.8 and 6.1.1.4'

loop_
_geom_angle_atom_site_label_1
_geom_angle_atom_site_label_2
_geom_angle_atom_site_label_3
_geom_angle
_geom_angle_site_symmetry_1
_geom_angle_site_symmetry_3
C9 S1 C12 91.53(12) . .
C5 S2 C8 91.23(14) . 4_666
O2 Mg1 O5 172.50(9) 3_665 2_545
O2 Mg1 O6 90.81(11) 3_665 .
O5 Mg1 O6 87.96(10) 2_545 .
O2 Mg1 O1 99.98(9) 3_665 .
O5 Mg1 O1 87.46(8) 2_545 .
O6 Mg1 O1 92.14(10) . .
O2 Mg1 O3 91.28(11) 3_665 .
O5 Mg1 O3 89.62(10) 2_545 .
O6 Mg1 O3 176.57(11) . .
O1 Mg1 O3 90.17(10) . .
O2 Mg1 O4 87.42(8) 3_665 .
O5 Mg1 O4 85.11(8) 2_545 .
O6 Mg1 O4 86.12(9) . .
O1 Mg1 O4 172.43(8) . .
O3 Mg1 O4 91.26(9) . .
O2 Mg1 Mg2 106.59(8) 3_665 .
O5 Mg1 Mg2 67.01(6) 2_545 .
O6 Mg1 Mg2 51.26(8) . .
O1 Mg1 Mg2 133.86(7) . .
O3 Mg1 Mg2 125.46(8) . .
O4 Mg1 Mg2 40.86(5) . .
O8 Mg2 O10 173.65(10) 2_545 .
O8 Mg2 O9 96.18(8) 2_545 .
O10 Mg2 O9 90.09(9) . .
O8 Mg2 O7 88.68(9) 2_545 .
O10 Mg2 O7 88.95(10) . .
O9 Mg2 O7 102.65(9) . .
O8 Mg2 O9 92.49(8) 2_545 3_655
O10 Mg2 O9 89.79(9) . 3_655
O9 Mg2 O9 78.07(8) . 3_655
O7 Mg2 O9 178.55(10) . 3_655
O8 Mg2 O4 86.73(8) 2_545 .
O10 Mg2 O4 89.51(9) . .
O9 Mg2 O4 135.54(8) . .
O7 Mg2 O4 121.79(9) . .
O9 Mg2 O4 57.47(6) 3_655 .
O8 Mg2 C3 88.77(8) 2_545 .
O10 Mg2 C3 90.36(9) . .
O9 Mg2 C3 107.01(8) . .
O7 Mg2 C3 150.34(10) . .
O9 Mg2 C3 28.94(7) 3_655 .
O4 Mg2 C3 28.55(7) . .
O8 Mg2 C2 90.57(9) 2_545 .
O10 Mg2 C2 84.73(10) . .
O9 Mg2 C2 128.20(9) . .
O7 Mg2 C2 26.03(10) . .
O9 Mg2 C2 153.03(9) 3_655 .
O4 Mg2 C2 96.01(9) . .
C3 Mg2 C2 124.49(10) . .
O8 Mg2 O6 93.07(8) 2_545 .
O10 Mg2 O6 80.82(9) . .
O9 Mg2 O6 153.33(8) . .
O7 Mg2 O6 52.54(8) . .
O9 Mg2 O6 126.51(7) 3_655 .
O4 Mg2 O6 69.83(6) . .
C3 Mg2 O6 98.13(7) . .
C2 Mg2 O6 26.51(8) . .
O8 Mg2 Mg2 95.49(7) 2_545 3_655
O10 Mg2 Mg2 89.92(7) . 3_655
O9 Mg2 Mg2 40.76(5) . 3_655
O7 Mg2 Mg2 143.39(9) . 3_655
O9 Mg2 Mg2 37.31(5) 3_655 3_655
O4 Mg2 Mg2 94.78(6) . 3_655
C3 Mg2 Mg2 66.25(6) . 3_655
C2 Mg2 Mg2 167.90(8) . 3_655
O6 Mg2 Mg2 161.93(7) . 3_655
O8 Mg2 Mg1 76.48(6) 2_545 .
O10 Mg2 Mg1 97.41(7) . .
O9 Mg2 Mg1 170.00(6) . .
O7 Mg2 Mg1 84.16(8) . .
O9 Mg2 Mg1 95.29(5) 3_655 .
O4 Mg2 Mg1 38.55(5) . .
C3 Mg2 Mg1 66.53(6) . .
C2 Mg2 Mg1 59.48(7) . .
O6 Mg2 Mg1 35.77(5) . .
Mg2 Mg2 Mg1 132.19(4) 3_655 .
C4 O1 Mg1 136.62(17) . .
C3 O4 Mg1 163.02(17) . .
C3 O4 Mg2 88.77(15) . .
Mg1 O4 Mg2 100.59(7) . .
C2 O7 Mg2 107.5(2) . .
C3 O9 Mg2 164.09(18) 3_655 .
C3 O9 Mg2 93.93(15) 3_655 3_655
Mg2 O9 Mg2 101.93(8) . 3_655
C1 O8 Mg2 123.48(17) . 2
C1 O5 Mg1 140.08(18) . 2
C4 O2 Mg1 177.2(2) . 3_665
C13 O3 Mg1 127.3(3) . .
O5 C1 O8 126.8(2) . .
O5 C1 C12 116.0(2) . .
O8 C1 C12 117.2(2) . .
C11 C12 C1 126.4(2) . .
C11 C12 S1 111.4(2) . .
C1 C12 S1 122.0(2) . .
C10 C9 C4 127.1(2) . .
C10 C9 S1 111.5(2) . .
C4 C9 S1 121.32(19) . .
O2 C4 O1 126.1(2) . .
O2 C4 C9 117.0(2) . .
O1 C4 C9 116.9(2) . .
C2 O6 Mg1 145.4(2) . .
C2 O6 Mg2 76.22(19) . .
Mg1 O6 Mg2 92.98(9) . .
O6 C2 O7 123.7(3) . .
O6 C2 C5 118.1(3) . .
O7 C2 C5 118.2(3) . .
O6 C2 Mg2 77.27(18) . .
O7 C2 Mg2 46.42(15) . .
C5 C2 Mg2 164.6(2) . .
C6 C5 C2 127.1(3) . .
C6 C5 S2 112.3(2) . .
C2 C5 S2 120.6(2) . .
C7 C8 C3 127.0(2) 4_565 .
C7 C8 S2 111.4(2) 4_565 4_565
C3 C8 S2 121.6(2) . 4_565
O4 C3 O9 119.8(2) . 3_655
O4 C3 C8 121.9(2) . .
O9 C3 C8 118.3(2) 3_655 .
O4 C3 Mg2 62.68(13) . .
O9 C3 Mg2 57.13(13) 3_655 .
C8 C3 Mg2 175.16(18) . .
C12 C11 C10 112.7(3) . .
C12 C11 H11 123.7 . .
C10 C11 H11 123.7 . .
C9 C10 C11 112.9(2) . .
C9 C10 H10 123.5 . .
C11 C10 H10 123.5 . .
C5 C6 C7 112.6(3) . .
C5 C6 H6 123.7 . .
C7 C6 H6 123.7 . .
C8 C7 C6 112.4(3) 4_666 .
C8 C7 H7 123.8 4_666 .
C6 C7 H7 123.8 . .
C16 O10 Mg2 162.5(7) . .
O3 C13 N1 123.7(4) . .
O3 C13 H13 118.2 . .
N1 C13 H13 118.2 . .
C13 N1 C14 121.9(5) . .
C13 N1 C15 120.6(4) . .
C14 N1 C15 117.5(5) . .
N1 C14 H14A 109.5 . .
N1 C14 H14B 109.5 . .
H14A C14 H14B 109.5 . .
N1 C14 H14C 109.5 . .
H14A C14 H14C 109.5 . .
H14B C14 H14C 109.5 . .
N1 C15 H15A 109.5 . .
N1 C15 H15B 109.5 . .
H15A C15 H15B 109.5 . .
N1 C15 H15C 109.5 . .
H15A C15 H15C 109.5 . .
H15B C15 H15C 109.5 . .
C16 N2 C18 129.9(10) . .
C16 N2 C17 115.2(9) . .
C18 N2 C17 114.9(9) . .
N2 C17 H17A 109.5 . .
N2 C17 H17B 109.5 . .
H17A C17 H17B 109.5 . .
N2 C17 H17C 109.5 . .
H17A C17 H17C 109.5 . .
H17B C17 H17C 109.5 . .
N2 C18 H18A 109.5 . .
N2 C18 H18B 109.5 . .
H18A C18 H18B 109.5 . .
N2 C18 H18C 109.5 . .
H18A C18 H18C 109.5 . .
H18B C18 H18C 109.5 . .
O10 C16 N2 175.6(10) . .
O10 C16 H16 92.2 . .
N2 C16 H16 92.2 . .

loop_
_geom_bond_atom_site_label_1
_geom_bond_atom_site_label_2
_geom_bond_distance
_geom_bond_site_symmetry_2
S1 C9 1.713(2) .
S1 C12 1.717(3) .
S2 C5 1.713(3) .
S2 C8 1.717(3) 4_666
Mg1 O2 1.986(2) 3_665
Mg1 O5 2.042(2) 2_545
Mg1 O6 2.043(2) .
Mg1 O1 2.044(2) .
Mg1 O3 2.070(2) .
Mg1 O4 2.2124(19) .
Mg1 Mg2 3.4897(12) .
Mg2 O8 2.0226(19) 2_545
Mg2 O10 2.040(2) .
Mg2 O9 2.043(2) .
Mg2 O7 2.062(2) .
Mg2 O9 2.2004(19) 3_655
Mg2 O4 2.323(2) .
Mg2 C3 2.614(3) .
Mg2 C2 2.714(3) .
Mg2 O6 2.725(3) .
Mg2 Mg2 3.2974(17) 3_655
O1 C4 1.239(3) .
O4 C3 1.249(3) .
O7 C2 1.249(4) .
O9 C3 1.268(3) 3_655
O9 Mg2 2.2003(19) 3_655
O8 C1 1.262(3) .
O8 Mg2 2.0226(19) 2
O5 C1 1.242(3) .
O5 Mg1 2.042(2) 2
O2 C4 1.226(3) .
O2 Mg1 1.986(2) 3_665
O3 C13 1.229(4) .
C1 C12 1.494(4) .
C12 C11 1.354(4) .
C9 C10 1.353(4) .
C9 C4 1.496(3) .
O6 C2 1.247(4) .
C2 C5 1.486(4) .
C5 C6 1.352(4) .
C8 C7 1.373(4) 4_565
C8 C3 1.464(3) .
C8 S2 1.717(3) 4_565
C3 O9 1.268(3) 3_655
C11 C10 1.409(4) .
C11 H11 0.9300 .
C10 H10 0.9300 .
C6 C7 1.408(4) .
C6 H6 0.9300 .
C7 C8 1.373(4) 4_666
C7 H7 0.9300 .
O10 C16 1.025(5) .
C13 N1 1.315(5) .
C13 H13 0.9300 .
N1 C14 1.444(6) .
N1 C15 1.446(7) .
C14 H14A 0.9600 .
C14 H14B 0.9600 .
C14 H14C 0.9600 .
C15 H15A 0.9600 .
C15 H15B 0.9600 .
C15 H15C 0.9600 .
N2 C16 1.205(5) .
N2 C18 1.318(8) .
N2 C17 1.414(9) .
C17 H17A 0.9600 .
C17 H17B 0.9600 .
C17 H17C 0.9600 .
C18 H18A 0.9600 .
C18 H18B 0.9600 .
C18 H18C 0.9600 .
C16 H16 0.9300 .
